data_4344498
loop_
_publ_author_name
'Ortiz-Avila, C.Y.'
'Squattrito, P.J.'
'Shieh, M.'
'Clearfield, A.'

_publ_section_title
;
 Synthesis and chracterization of a new series of zinc phosphites
;
_journal_name_full 'Inorganic Chemistry'
_journal_page_first 2608
_journal_page_last 2615
_journal_volume 28
_journal_year 1989
_chemical_formula_sum 'H4 Na2 O12 P4 Zn3'
_chemical_name_systematic 'Zn3 Na2 (H P O3)4'
_space_group_IT_number 62
_symmetry_space_group_name_Hall '-P 2ac 2n'
_symmetry_space_group_name_H-M 'P n m a'
_cell_angle_alpha 90
_cell_angle_beta 90
_cell_angle_gamma 90
_cell_formula_units_Z 4
_cell_length_a 8.331
_cell_length_b 12.243
_cell_length_c 12.669
_cell_volume 1292.193
_citation_journal_id_ASTM INOCAJ
_cod_data_source_file Ortiz-Avila_INOCAJ_1989_986.cif
_cod_data_source_block H4Na2O12P4Zn3
_cod_database_code 4344498

loop_
_symmetry_equiv_pos_as_xyz
x,y,z
-x+1/2,-y,z+1/2
x+1/2,-y+1/2,-z+1/2
-x,y+1/2,-z
-x,-y,-z
x-1/2,y,-z-1/2
-x-1/2,y-1/2,z-1/2
x,-y-1/2,z

loop_
_atom_site_label
_atom_site_type_symbol
_atom_site_fract_x
_atom_site_fract_y
_atom_site_fract_z
_atom_site_occupancy
_atom_site_U_iso_or_equiv
Zn1 Zn+2 0.9227 0.25 0.5665 1 0.0
P3 P+3 0.1201 0.0773 0.6914 1 0.0
O5 O-2 0.4778 0.3539 0.4508 1 0.0
O7 O-2 0.133 0.3524 0.2907 1 0.0
O2 O-2 0.083 0.25 0.455 1 0.0
Zn2 Zn+2 0.5867 0.4303 0.33775 1 0.0
P2 P+3 0.0605 0.25 0.3363 1 0.0
O3 O-2 0.709 0.25 0.522 1 0.0
Na1 Na+1 0.7715 -0.0357 0.5679 1 0.0
O1 O-2 0.9661 0.1121 0.6379 1 0.0
O6 O-2 0.7806 0.5047 0.3819 1 0.0
P1 P+3 0.5327 0.25 0.5062 1 0.0
O4 O-2 0.4093 0.5282 0.2987 1 0.0
